data_2007351
loop_
_publ_author_name
'Lucjan B. Jerzykiewicz'
'Tadeusz Lis'
'Janusz Baran'
'Danuta Dziewo\'nska-Baran'

_publ_section_title
;
 Racemic 3-Methyl-<i>r</i>-2,<i>c</i>-3,<i>c</i>-5-triphenylpyrrolidine
 and 3-Methyl-<i>r</i>-2,<i>t</i>-3,<i>c</i>-5-triphenylpyrrolidine
;
_journal_issue 6
_journal_name_full 'Acta Crystallographica Section C'
_journal_page_first 867
_journal_page_last 870
_journal_paper_doi 10.1107/S0108270197018155
_journal_volume 54
_journal_year 1998
_chemical_formula_moiety 'C23 H23 N'
_chemical_formula_sum 'C23 H23 N'
_chemical_formula_weight 313.42
_chemical_melting_point 388.6(5)
_chemical_name_systematic
;
3-methyl-r-2,c-3,c-5-triphenylpyrrolidine
;
_space_group_IT_number 61
_symmetry_cell_setting orthorhombic
_symmetry_space_group_name_Hall '-P 2ac 2ab'
_symmetry_space_group_name_H-M 'P b c a'
_audit_creation_method SHELXL
_cell_angle_alpha 90.
_cell_angle_beta 90.
_cell_angle_gamma 90.
_cell_formula_units_Z 8
_cell_length_a 8.514(6)
_cell_length_b 19.390(12)
_cell_length_c 21.940(12)
_cell_measurement_reflns_used 50
_cell_measurement_temperature 301(2)
_cell_measurement_theta_max 11
_cell_measurement_theta_min 7
_cell_volume 3622(4)
_computing_cell_refinement 'Kuma KM4 Software'
_computing_data_collection 'Kuma KM4 Software (Kuma Diffraction, 1989)'
_computing_data_reduction 'Kuma KM4 Software'
_computing_molecular_graphics 'ORTEP (Johnson, 1976)'
_computing_structure_refinement 'SHELXL93 (Sheldrick, 1994)'
_computing_structure_solution 'SHELXS86 (Sheldrick, 1990)'
_diffrn_ambient_temperature 301(2)
_diffrn_measurement_device 'Kuma KM4 automatic diffractometer'
_diffrn_measurement_method 'profile data from omega/2theta scans'
_diffrn_radiation_monochromator graphite
_diffrn_radiation_source 'fine-focus sealed tube'
_diffrn_radiation_type MoK\a
_diffrn_radiation_wavelength 0.71073
_diffrn_reflns_av_R_equivalents 0.0676
_diffrn_reflns_av_sigmaI/netI 0.0608
_diffrn_reflns_limit_h_max 10
_diffrn_reflns_limit_h_min -7
_diffrn_reflns_limit_k_max 24
_diffrn_reflns_limit_k_min 0
_diffrn_reflns_limit_l_max 27
_diffrn_reflns_limit_l_min 0
_diffrn_reflns_number 5045
_diffrn_reflns_theta_max 26
_diffrn_reflns_theta_min 2
_diffrn_standards_decay_% 3
_diffrn_standards_interval_count 100
_diffrn_standards_number 3
_exptl_absorpt_coefficient_mu 0.066
_exptl_absorpt_correction_type none
_exptl_crystal_colour colorless
_exptl_crystal_density_diffrn 1.150
_exptl_crystal_density_meas ?
_exptl_crystal_description plate
_exptl_crystal_F_000 1344
_exptl_crystal_size_max 0.7
_exptl_crystal_size_mid 0.6
_exptl_crystal_size_min 0.2
_refine_diff_density_max 0.17
_refine_diff_density_min -0.16
_refine_ls_extinction_method none
_refine_ls_goodness_of_fit_all 1.026
_refine_ls_goodness_of_fit_obs 1.301
_refine_ls_hydrogen_treatment refall
_refine_ls_matrix_type full
_refine_ls_number_parameters 309
_refine_ls_number_reflns 3141
_refine_ls_number_restraints 0
_refine_ls_restrained_S_all 1.026
_refine_ls_restrained_S_obs 1.301
_refine_ls_R_factor_all 0.1405
_refine_ls_R_factor_obs .0458
_refine_ls_shift/esd_max 0.050
_refine_ls_shift/esd_mean 0.005
_refine_ls_structure_factor_coef Fsqd
_refine_ls_weighting_details 'w = 1/[\s^2^(Fo^2^)+(0.0630P)^2^] where P=(Fo^2^+2Fc^2^)/3'
_refine_ls_weighting_scheme calc
_refine_ls_wR_factor_all 0.1325
_refine_ls_wR_factor_obs .1061
_reflns_number_observed 1429
_reflns_number_total 3141
_reflns_observed_criterion >2sigma(I)
_cod_data_source_file ln1033.cif
_cod_data_source_block I
_cod_depositor_comments
;
The following automatic conversions were performed:

'_chemical_melting_point' value '115-116 \%C' was changed to
'388.6(5)' - it was converted from degrees Celsius(C) to Kelvins(K),
the average value was taken and precision was estimated.

Automatic conversion script
Id: cif_fix_values 1646 2011-03-28 12:23:43Z adriana 

The following automatic conversions were performed:

'_chemical_melting_point' value '115-116 \%C' was changed to
'388.6(5)' - it was converted from degrees Celsius(C) to Kelvins(K),
the average value was taken and precision was estimated.

Automatic conversion script
Id: cif_fix_values 1715 2011-07-08 13:25:40Z adriana 

The following automatic conversions were performed:

'_exptl_crystal_density_meas' value 'not measured' was changed to '?'
- the value is perceived as not measured.

Automatic conversion script
Id: cif_fix_values 3008 2015-01-20 13:52:24Z robertas 

The following automatic conversions were performed:

'_refine_ls_weighting_scheme' value 'calc w =
1/[\s^2^(Fo^2^)+(0.0630P)^2^] where P=(Fo^2^+2Fc^2^)/3' was changed
to 'calc'. New tag '_refine_ls_weighting_details' was created. The
value of the new tag was set to 'w = 1/[\s^2^(Fo^2^)+(0.0630P)^2^]
where P=(Fo^2^+2Fc^2^)/3'.

Automatic conversion script
Id: cif_fix_values 3143 2015-03-26 13:38:13Z robertas 
;
_cod_database_code 2007351

loop_
_symmetry_equiv_pos_as_xyz
'x, y, z'
'-x+1/2, -y, z+1/2'
'-x, y+1/2, -z+1/2'
'x+1/2, -y+1/2, -z'
'-x, -y, -z'
'x-1/2, y, -z-1/2'
'x, -y-1/2, z-1/2'
'-x-1/2, y-1/2, z'

loop_
_atom_site_aniso_label
_atom_site_aniso_U_11
_atom_site_aniso_U_22
_atom_site_aniso_U_33
_atom_site_aniso_U_12
_atom_site_aniso_U_13
_atom_site_aniso_U_23
N .0575(12) .0435(10) .0492(11) .0083(9) -.0015(9) -.0016(9)
C2 .0417(13) .0535(13) .0572(14) -.0043(11) .0016(11) -.0046(11)
C3 .066(2) .0425(11) .0538(13) -.0015(11) .0052(12) .0083(10)
C4 .082(2) .0450(15) .0598(15) .0072(13) -.0003(14) .0043(12)
C5 .055(2) .0459(13) .063(2) -.0065(11) -.0019(12) -.0051(11)
C6 .099(2) .060(2) .091(2) -.023(2) .015(2) .018(2)
C11 .0543(13) .0450(12) .0515(12) .0050(12) -.0036(12) -.0040(10)
C12 .067(2) .066(2) .074(2) -.0027(14) -.003(2) -.0201(15)
C13 .096(2) .098(2) .068(2) .012(2) -.009(2) -.033(2)
C14 .102(3) .101(2) .049(2) .032(2) .000(2) -.004(2)
C15 .094(2) .084(2) .068(2) .010(2) .010(2) .018(2)
C16 .087(2) .060(2) .058(2) -.004(2) .004(2) .0005(13)
C21 .0485(13) .0548(13) .0566(14) .0108(12) -.0042(11) -.0065(11)
C22 .078(2) .077(2) .055(2) .014(2) .0030(14) .0001(15)
C23 .112(3) .104(3) .063(2) .036(2) -.002(2) -.029(2)
C24 .107(3) .081(2) .104(3) .019(2) -.018(2) -.040(2)
C25 .083(2) .060(2) .122(3) .001(2) -.007(2) -.026(2)
C26 .061(2) .053(2) .089(2) .0023(13) .0071(15) -.0099(14)
C31 .0541(13) .0441(12) .0496(13) .0080(12) .0020(12) .0083(10)
C32 .076(2) .089(2) .0503(15) .009(2) -.002(2) .0084(14)
C33 .100(3) .129(3) .059(2) .025(2) -.016(2) -.005(2)
C34 .090(3) .105(3) .099(3) .001(2) -.031(2) -.010(2)
C35 .065(2) .101(2) .105(3) -.015(2) -.014(2) .025(2)
C36 .061(2) .074(2) .067(2) -.0082(14) -.0052(14) .0195(15)

loop_
_atom_site_label
_atom_site_fract_x
_atom_site_fract_y
_atom_site_fract_z
_atom_site_U_iso_or_equiv
_atom_site_thermal_displace_type
_atom_site_calc_flag
_atom_site_refinement_flags
_atom_site_occupancy
_atom_site_disorder_group
_atom_site_type_symbol
N .6741(2) .40454(9) .47942(8) .0501(5) Uani d . 1 . N
C2 .6250(3) .40169(11) .54287(10) .0508(6) Uani d . 1 . C
C3 .7326(3) .34291(11) .57098(9) .0540(6) Uani d . 1 . C
C4 .7884(4) .30462(13) .51290(12) .0624(7) Uani d . 1 . C
C5 .6883(3) .33189(11) .46106(11) .0545(6) Uani d . 1 . C
C6 .6281(5) .2950(2) .6087(2) .0834(9) Uani d . 1 . C
C11 .7542(3) .32211(10) .39877(10) .0503(5) Uani d . 1 . C
C12 .7061(3) .26670(14) .36328(13) .0692(8) Uani d . 1 . C
C13 .7692(4) .2552(2) .30701(14) .0873(10) Uani d . 1 . C
C14 .8819(5) .2989(2) .28414(14) .0838(10) Uani d . 1 . C
C15 .9314(4) .3532(2) .31811(13) .0818(9) Uani d . 1 . C
C16 .8687(4) .36479(14) .37536(12) .0685(7) Uani d . 1 . C
C21 .6310(3) .47085(11) .57381(10) .0533(6) Uani d . 1 . C
C22 .5443(4) .4824(2) .62672(12) .0700(8) Uani d . 1 . C
C23 .5496(5) .5456(2) .65653(15) .0928(10) Uani d . 1 . C
C24 .6399(5) .5972(2) .6336(2) .0973(11) Uani d . 1 . C
C25 .7227(4) .58781(15) .5820(2) .0884(9) Uani d . 1 . C
C26 .7194(3) .52466(12) .55190(13) .0677(7) Uani d . 1 . C
C31 .8661(3) .37301(10) .60781(9) .0493(6) Uani d . 1 . C
C32 .8689(4) .3710(2) .67046(11) .0719(7) Uani d . 1 . C
C33 .9888(5) .4008(2) .70364(15) .0960(11) Uani d . 1 . C
C34 1.1076(5) .4356(2) .6752(2) .0982(11) Uani d . 1 . C
C35 1.1072(4) .4385(2) .6133(2) .0904(10) Uani d . 1 . C
C36 .9899(3) .40823(14) .57969(13) .0672(7) Uani d . 1 . C
H1 .606(3) .4277(12) .4529(10) .065(7) Uiso d . 1 . H
H2 .519(3) .3819(11) .5471(10) .060(6) Uiso d . 1 . H
H4 .900(4) .3174(13) .5040(11) .083(9) Uiso d . 1 . H
H40 .777(3) .2572(15) .5197(11) .083(8) Uiso d . 1 . H
H5 .588(3) .3115(10) .4603(9) .053(6) Uiso d . 1 . H
H6 .680(4) .2631(17) .6255(14) .100(12) Uiso d . 1 . H
H61 .539(5) .276(2) .5779(17) .152(15) Uiso d . 1 . H
H62 .571(3) .3201(14) .6425(13) .096(10) Uiso d . 1 . H
H12 .634(4) .2401(14) .3785(12) .085(10) Uiso d . 1 . H
H13 .741(4) .2191(15) .2824(13) .093(9) Uiso d . 1 . H
H14 .926(4) .2873(15) .2468(16) .110(11) Uiso d . 1 . H
H15 1.017(4) .3891(19) .3056(15) .129(12) Uiso d . 1 . H
H16 .907(3) .3998(13) .4019(12) .076(8) Uiso d . 1 . H
H22 .484(3) .4478(11) .6395(9) .041(6) Uiso d . 1 . H
H23 .480(4) .5514(17) .6951(15) .116(10) Uiso d . 1 . H
H24 .629(4) .6375(18) .6595(15) .124(11) Uiso d . 1 . H
H25 .806(4) .6228(18) .5643(14) .129(13) Uiso d . 1 . H
H26 .786(4) .5171(15) .5102(13) .105(10) Uiso d . 1 . H
H32 .781(3) .3473(12) .6906(11) .078(8) Uiso d . 1 . H
H33 .980(4) .3940(14) .7526(16) .111(10) Uiso d . 1 . H
H34 1.186(5) .4586(19) .7032(17) .148(14) Uiso d . 1 . H
H35 1.181(4) .4640(17) .5935(15) .112(12) Uiso d . 1 . H
H36 .992(3) .4106(12) .5346(12) .072(7) Uiso d . 1 . H

loop_
_atom_type_symbol
_atom_type_description
_atom_type_scat_dispersion_real
_atom_type_scat_dispersion_imag
_atom_type_scat_source
C C 0.0181 0.0091 'International Tables Vol C Tables 4.2.6.8 and 6.1.1.4'
H H 0.0000 0.0000 'International Tables Vol C Tables 4.2.6.8 and 6.1.1.4'
N N 0.0311 0.0180 'International Tables Vol C Tables 4.2.6.8 and 6.1.1.4'

loop_
_geom_angle_atom_site_label_1
_geom_angle_atom_site_label_2
_geom_angle_atom_site_label_3
_geom_angle
C2 N C5 104.5(2)
N C2 C21 112.9(2)
N C2 C3 103.5(2)
C21 C2 C3 116.5(2)
C31 C3 C6 112.5(2)
C31 C3 C4 113.2(2)
C6 C3 C4 109.4(2)
C31 C3 C2 111.4(2)
C6 C3 C2 108.1(3)
C4 C3 C2 101.6(2)
C5 C4 C3 106.1(2)
N C5 C11 113.9(2)
N C5 C4 100.1(2)
C11 C5 C4 115.6(2)
C16 C11 C12 117.7(2)
C16 C11 C5 122.1(2)
C12 C11 C5 120.1(2)
C13 C12 C11 121.2(3)
C12 C13 C14 120.3(3)
C15 C14 C13 119.6(3)
C14 C15 C16 120.3(3)
C11 C16 C15 120.9(3)
C26 C21 C22 117.4(2)
C26 C21 C2 122.5(2)
C22 C21 C2 120.1(2)
C23 C22 C21 121.1(3)
C24 C23 C22 119.6(3)
C25 C24 C23 120.5(3)
C24 C25 C26 120.5(3)
C21 C26 C25 120.9(3)
C32 C31 C36 116.2(3)
C32 C31 C3 122.4(2)
C36 C31 C3 121.3(2)
C31 C32 C33 121.9(3)
C34 C33 C32 120.9(3)
C35 C34 C33 118.4(3)
C34 C35 C36 121.4(3)
C35 C36 C31 121.3(3)
C2 N H1 115.6(14)
C5 N H1 109.9(14)
N C2 H2 111.5(13)
C21 C2 H2 109.6(13)
C3 C2 H2 102.3(13)
C5 C4 H4 107.6(15)
C3 C4 H4 109.4(15)
C5 C4 H40 113.7(16)
C3 C4 H40 107.9(15)
H4 C4 H40 112.(2)
N C5 H5 109.5(12)
C11 C5 H5 105.8(13)
C4 C5 H5 112.1(13)
C3 C6 H6 112.(2)
C3 C6 H61 106.(2)
H6 C6 H61 113.(3)
C3 C6 H62 112.7(16)
H6 C6 H62 107.(3)
H61 C6 H62 106.(3)
C13 C12 H12 121.9(19)
C11 C12 H12 116.9(19)
C12 C13 H13 123.6(18)
C14 C13 H13 116.2(18)
C15 C14 H14 123.(2)
C13 C14 H14 117.(2)
C14 C15 H15 126.2(19)
C16 C15 H15 113.5(19)
C11 C16 H16 116.4(16)
C15 C16 H16 122.5(16)
C23 C22 H22 122.3(13)
C21 C22 H22 116.6(13)
C24 C23 H23 122.9(19)
C22 C23 H23 117.4(19)
C25 C24 H24 131.(2)
C23 C24 H24 109.(2)
C24 C25 H25 125.0(19)
C26 C25 H25 113.9(19)
C21 C26 H26 118.5(16)
C25 C26 H26 120.6(16)
C31 C32 H32 116.7(15)
C33 C32 H32 121.4(14)
C34 C33 H33 124.1(18)
C32 C33 H33 115.0(18)
C35 C34 H34 126.(2)
C33 C34 H34 115.(2)
C34 C35 H35 120.(2)
C36 C35 H35 119.(2)
C35 C36 H36 120.2(15)
C31 C36 H36 118.4(15)

loop_
_geom_bond_atom_site_label_1
_geom_bond_atom_site_label_2
_geom_bond_site_symmetry_2
_geom_bond_distance
_geom_bond_publ_flag
N C2 . 1.454(3) ?
N C5 . 1.470(3) ?
C2 C21 . 1.504(3) ?
C2 C3 . 1.587(3) ?
C3 C31 . 1.512(3) ?
C3 C6 . 1.528(4) ?
C3 C4 . 1.550(3) ?
C4 C5 . 1.516(4) ?
C5 C11 . 1.490(3) ?
C11 C16 . 1.378(4) ?
C11 C12 . 1.389(3) ?
C12 C13 . 1.365(4) ?
C13 C14 . 1.375(5) ?
C14 C15 . 1.357(4) ?
C15 C16 . 1.383(4) ?
C21 C26 . 1.374(4) ?
C21 C22 . 1.393(4) ?
C22 C23 . 1.391(4) ?
C23 C24 . 1.358(5) ?
C24 C25 . 1.347(5) ?
C25 C26 . 1.391(4) ?
C31 C32 . 1.375(3) ?
C31 C36 . 1.400(3) ?
C32 C33 . 1.381(4) ?
C33 C34 . 1.367(5) ?
C34 C35 . 1.359(5) ?
C35 C36 . 1.372(4) ?
N H1 . .94(3) ?
C2 H2 . .99(2) ?
C4 H4 . 1.00(3) ?
C4 H40 . .94(3) ?
C5 H5 . .94(2) ?
C6 H6 . .85(3) ?
C6 H61 . 1.08(4) ?
C6 H62 . 1.01(3) ?
C12 H12 . .87(3) ?
C13 H13 . .92(3) ?
C14 H14 . .93(3) ?
C15 H15 . 1.04(4) ?
C16 H16 . .95(3) ?
C22 H22 . .89(2) ?
C23 H23 . 1.04(3) ?
C24 H24 . .97(4) ?
C25 H25 . 1.06(4) ?
C26 H26 . 1.08(3) ?
C32 H32 . .98(3) ?
C33 H33 . 1.08(3) ?
C34 H34 . 1.01(4) ?
C35 H35 . .91(4) ?
C36 H36 . .99(3) ?

loop_
_geom_torsion_atom_site_label_1
_geom_torsion_atom_site_label_2
_geom_torsion_atom_site_label_3
_geom_torsion_atom_site_label_4
_geom_torsion
C5 N C2 C21 169.9(2)
C5 N C2 C3 43.1(2)
N C2 C3 C31 102.5(2)
C21 C2 C3 C31 -22.0(3)
N C2 C3 C6 -133.4(2)
C21 C2 C3 C6 102.1(3)
N C2 C3 C4 -18.3(2)
C21 C2 C3 C4 -142.8(2)
C31 C3 C4 C5 -131.0(2)
C6 C3 C4 C5 102.6(3)
C2 C3 C4 C5 -11.5(3)
C2 N C5 C11 -173.9(2)
C2 N C5 C4 -50.0(2)
C3 C4 C5 N 36.7(3)
C3 C4 C5 C11 159.5(2)
N C5 C11 C16 35.5(3)
C4 C5 C11 C16 -79.5(3)
N C5 C11 C12 -147.6(2)
C4 C5 C11 C12 97.3(3)
N C2 C21 C26 -20.0(3)
C3 C2 C21 C26 99.6(3)
N C2 C21 C22 159.9(2)
C3 C2 C21 C22 -80.6(3)
C6 C3 C31 C32 -15.0(4)
C4 C3 C31 C32 -139.7(2)
C2 C3 C31 C32 106.5(2)
C6 C3 C31 C36 168.7(3)
C4 C3 C31 C36 44.1(3)
C2 C3 C31 C36 -69.7(3)
